data_7011116
loop_
_publ_author_name
'Shen, Liang'
'Xu, Yun-Zhi'

_publ_section_title
;
 Structure and magnetic properties of a novel two-dimensional
 thiocyanato-bridged heterometallic polymer {Cu(en)2[Ni(en)(SCN)3]2}n
;
_journal_issue 23
_journal_name_full 'Journal of the Chemical Society, Dalton Transactions'
_journal_page_first 3413
_journal_paper_doi 10.1039/b107865h
_journal_year 2001
_chemical_formula_sum 'C14 H32 Cu N14 Ni2 S6'
_chemical_formula_weight 769.86
_chemical_name_systematic
; 
? 
;
_space_group_IT_number 14
_symmetry_cell_setting monoclinic
_symmetry_space_group_name_Hall '-P 2ybc'
_symmetry_space_group_name_H-M 'P 1 21/c 1'
_atom_sites_solution_hydrogens geom
_atom_sites_solution_primary direct
_atom_sites_solution_secondary difmap
_audit_creation_method SHELXL-97
_cell_angle_alpha 90.00
_cell_angle_beta 96.01(1)
_cell_angle_gamma 90.00
_cell_formula_units_Z 2
_cell_length_a 7.472(2)
_cell_length_b 21.770(7)
_cell_length_c 9.297(2)
_cell_measurement_reflns_used 31
_cell_measurement_temperature 296(2)
_cell_measurement_theta_max 15.82
_cell_measurement_theta_min 2.73
_cell_volume 1504.0(7)
_computing_cell_refinement 'Siemens XSCANS'
_computing_data_collection 'Siemens XSCANS'
_computing_data_reduction 'Siemens SHELXTL'
_computing_molecular_graphics 'Siemens SHELXTL'
_computing_publication_material 'Siemens SHELXTL'
_computing_structure_refinement 'SHELXL-97 (Sheldrick, 1997)'
_computing_structure_solution 'SHELXS-97 (Sheldrick, 1990)'
_diffrn_ambient_temperature 296(2)
_diffrn_measured_fraction_theta_full 0.989
_diffrn_measured_fraction_theta_max 0.989
_diffrn_measurement_device_type 'Siemens P4'
_diffrn_measurement_method '\w scans'
_diffrn_radiation_monochromator graphite
_diffrn_radiation_source 'normal-focus sealed tube'
_diffrn_radiation_type MoK\a
_diffrn_radiation_wavelength 0.71073
_diffrn_reflns_av_R_equivalents 0.0342
_diffrn_reflns_av_sigmaI/netI 0.0293
_diffrn_reflns_limit_h_max 8
_diffrn_reflns_limit_h_min 0
_diffrn_reflns_limit_k_max 25
_diffrn_reflns_limit_k_min 0
_diffrn_reflns_limit_l_max 10
_diffrn_reflns_limit_l_min -11
_diffrn_reflns_number 3036
_diffrn_reflns_theta_full 25.00
_diffrn_reflns_theta_max 25.00
_diffrn_reflns_theta_min 1.87
_diffrn_standards_decay_% 0.99
_diffrn_standards_interval_count 97
_diffrn_standards_number 3
_exptl_absorpt_coefficient_mu 2.389
_exptl_absorpt_correction_T_max 0.4786
_exptl_absorpt_correction_T_min 0.4040
_exptl_absorpt_correction_type empirical
_exptl_crystal_density_diffrn 1.700
_exptl_crystal_density_method 'not measured'
_exptl_crystal_F_000 790
_exptl_crystal_size_max 0.48
_exptl_crystal_size_mid 0.40
_exptl_crystal_size_min 0.40
_refine_diff_density_max 0.284
_refine_diff_density_min -0.249
_refine_diff_density_rms 0.059
_refine_ls_extinction_method none
_refine_ls_goodness_of_fit_ref 0.972
_refine_ls_hydrogen_treatment constr
_refine_ls_matrix_type full
_refine_ls_number_parameters 187
_refine_ls_number_reflns 2613
_refine_ls_number_restraints 6
_refine_ls_restrained_S_all 0.979
_refine_ls_R_factor_all 0.0365
_refine_ls_R_factor_gt 0.0275
_refine_ls_shift/su_max 0.001
_refine_ls_shift/su_mean 0.000
_refine_ls_structure_factor_coef Fsqd
_refine_ls_weighting_details 'calc w=1/[\s^2^(Fo^2^)+(0.0416P)^2^+0.0000P] where P=(Fo^2^+2Fc^2^)/3'
_refine_ls_weighting_scheme calc
_refine_ls_wR_factor_gt 0.0663
_refine_ls_wR_factor_ref 0.0680
_reflns_number_gt 2111
_reflns_number_total 2613
_reflns_threshold_expression >2sigma(I)
_cod_data_source_file b107865h.txt
_cod_data_source_block y924
_cod_depositor_comments
;
The following automatic conversions were performed:
'_symmetry_cell_setting' value 'Monoclinic' changed to 'monoclinic'
according to '/home/saulius/struct/CIF-dictionaries/cif_core.dic'
dictionary named 'cif_core.dic' version 2.4.1 from 2010-06-29.

Automatic conversion script
Id: cif_fix_enum 1527 2010-12-29 10:47:43Z saulius 
;
_cod_original_sg_symbol_H-M P2(1)/c
_cod_database_code 7011116

loop_
_symmetry_equiv_pos_as_xyz
'x, y, z'
'-x, y+1/2, -z+1/2'
'-x, -y, -z'
'x, -y-1/2, z-1/2'

loop_
_atom_site_label
_atom_site_type_symbol
_atom_site_fract_x
_atom_site_fract_y
_atom_site_fract_z
_atom_site_U_iso_or_equiv
_atom_site_adp_type
_atom_site_occupancy
_atom_site_symmetry_multiplicity
_atom_site_calc_flag
_atom_site_refinement_flags
_atom_site_disorder_assembly
_atom_site_disorder_group
Cu Cu 0.0000 0.5000 0.0000 0.03264(14) Uani 1 2 d S . .
Ni Ni 0.13043(4) 0.667385(15) 0.41231(4) 0.02998(11) Uani 1 1 d . . .
S1 S 0.32515(12) 0.58344(4) -0.03083(9) 0.0495(2) Uani 1 1 d . A .
S2 S -0.34021(11) 0.52250(4) 0.37132(11) 0.0520(2) Uani 1 1 d . A .
S3 S -0.14378(10) 0.71657(4) 0.26510(9) 0.0454(2) Uani 1 1 d . A .
N1 N 0.2886(3) 0.74553(10) 0.4050(3) 0.0416(6) Uani 0.50 1 d PD A 1
H1A H 0.3226 0.7501 0.3156 0.050 Uiso 0.50 1 calc PR A 1
H1B H 0.2244 0.7789 0.4251 0.050 Uiso 0.50 1 calc PR A 1
N2 N 0.3599(3) 0.63273(10) 0.5308(3) 0.0424(6) Uani 0.50 1 d PD A 1
H2A H 0.3445 0.6315 0.6255 0.051 Uiso 0.50 1 calc PR A 1
H2B H 0.3827 0.5944 0.5013 0.051 Uiso 0.50 1 calc PR A 1
N1' N 0.2886(3) 0.74553(10) 0.4050(3) 0.0416(6) Uani 0.50 1 d P A 2
H1A' H 0.2822 0.7597 0.3137 0.050 Uiso 0.50 1 calc PR A 2
H1B' H 0.2476 0.7751 0.4609 0.050 Uiso 0.50 1 calc PR A 2
N2' N 0.3599(3) 0.63273(10) 0.5308(3) 0.0424(6) Uani 0.50 1 d P A 2
H2A' H 0.3286 0.6154 0.6125 0.051 Uiso 0.50 1 calc PR A 2
H2B' H 0.4075 0.6031 0.4789 0.051 Uiso 0.50 1 calc PR A 2
N3 N 0.2242(3) 0.63669(12) 0.2213(3) 0.0460(6) Uani 1 1 d . A .
N4 N -0.0271(3) 0.59120(11) 0.4233(3) 0.0436(6) Uani 1 1 d . A .
N5 N 0.0342(4) 0.79713(13) 0.0972(3) 0.0494(7) Uani 1 1 d . . .
N6 N 0.0826(3) 0.48032(10) 0.2085(2) 0.0359(5) Uani 1 1 d . . .
H6A H 0.1192 0.5149 0.2560 0.043 Uiso 1 1 calc R . .
H6B H -0.0089 0.4641 0.2516 0.043 Uiso 1 1 calc R . .
N7 N 0.1530(3) 0.42729(10) -0.0430(2) 0.0334(5) Uani 1 1 d . . .
H7A H 0.0937 0.4036 -0.1117 0.040 Uiso 1 1 calc R . .
H7B H 0.2559 0.4403 -0.0755 0.040 Uiso 1 1 calc R . .
C1 C 0.4495(8) 0.7405(4) 0.5110(7) 0.033(2) Uani 0.50 1 d PD A 1
H1C H 0.4200 0.7510 0.6071 0.039 Uiso 0.50 1 calc PR A 1
H1D H 0.5434 0.7679 0.4854 0.039 Uiso 0.50 1 calc PR A 1
C2 C 0.5110(9) 0.6741(3) 0.5064(10) 0.045(3) Uani 0.50 1 d PD A 1
H2C H 0.5524 0.6654 0.4130 0.054 Uiso 0.50 1 calc PR A 1
H2D H 0.6105 0.6673 0.5804 0.054 Uiso 0.50 1 calc PR A 1
C1' C 0.4770(7) 0.7309(5) 0.4568(10) 0.053(3) Uani 0.50 1 d PD A 2
H1'1 H 0.5349 0.7677 0.4978 0.064 Uiso 0.50 1 calc PR A 2
H1'2 H 0.5392 0.7188 0.3748 0.064 Uiso 0.50 1 calc PR A 2
C2' C 0.4981(14) 0.6802(4) 0.5692(9) 0.063(4) Uani 0.50 1 d PD A 2
H2'1 H 0.6172 0.6623 0.5721 0.076 Uiso 0.50 1 calc PR A 2
H2'2 H 0.4837 0.6969 0.6641 0.076 Uiso 0.50 1 calc PR A 2
C3 C 0.2697(4) 0.61513(12) 0.1185(3) 0.0350(7) Uani 1 1 d . . .
C4 C -0.1580(4) 0.56277(11) 0.4035(3) 0.0309(6) Uani 1 1 d . . .
C5 C -0.0398(4) 0.76397(13) 0.1655(3) 0.0357(6) Uani 1 1 d . . .
C6 C 0.2326(5) 0.43599(15) 0.2132(3) 0.0504(8) Uani 1 1 d . . .
H6C H 0.2443 0.4142 0.3047 0.061 Uiso 1 1 calc R . .
H6D H 0.3446 0.4574 0.2036 0.061 Uiso 1 1 calc R . .
C7 C 0.1937(4) 0.39166(13) 0.0913(3) 0.0448(8) Uani 1 1 d . . .
H7C H 0.2970 0.3653 0.0837 0.054 Uiso 1 1 calc R . .
H7D H 0.0917 0.3660 0.1082 0.054 Uiso 1 1 calc R . .

loop_
_atom_site_aniso_label
_atom_site_aniso_U_11
_atom_site_aniso_U_22
_atom_site_aniso_U_33
_atom_site_aniso_U_23
_atom_site_aniso_U_13
_atom_site_aniso_U_12
Cu 0.0410(3) 0.0263(2) 0.0297(3) -0.00381(19) -0.0005(2) 0.0081(2)
Ni 0.02828(19) 0.02651(19) 0.0352(2) -0.00469(15) 0.00370(14) -0.00261(14)
S1 0.0521(5) 0.0487(5) 0.0504(5) -0.0137(4) 0.0188(4) -0.0059(4)
S2 0.0394(4) 0.0437(5) 0.0740(6) -0.0049(4) 0.0113(4) -0.0137(4)
S3 0.0345(4) 0.0525(5) 0.0493(5) 0.0131(4) 0.0036(3) -0.0013(4)
N1 0.0449(14) 0.0267(12) 0.0510(15) 0.0017(11) -0.0050(12) -0.0034(11)
N2 0.0377(14) 0.0311(13) 0.0578(16) 0.0054(12) 0.0024(12) -0.0008(11)
N1' 0.0449(14) 0.0267(12) 0.0510(15) 0.0017(11) -0.0050(12) -0.0034(11)
N2' 0.0377(14) 0.0311(13) 0.0578(16) 0.0054(12) 0.0024(12) -0.0008(11)
N3 0.0396(14) 0.0504(16) 0.0493(16) -0.0177(13) 0.0107(12) -0.0033(12)
N4 0.0382(15) 0.0351(14) 0.0580(17) -0.0017(12) 0.0070(12) -0.0065(12)
N5 0.0448(15) 0.0600(17) 0.0435(15) 0.0156(14) 0.0051(13) 0.0000(14)
N6 0.0432(14) 0.0332(13) 0.0317(13) -0.0011(10) 0.0051(11) 0.0063(11)
N7 0.0362(13) 0.0302(12) 0.0345(13) -0.0018(10) 0.0073(10) 0.0001(10)
C1 0.019(3) 0.023(4) 0.059(5) 0.005(4) 0.014(3) -0.005(2)
C2 0.029(4) 0.037(4) 0.061(7) 0.007(4) -0.029(4) -0.010(3)
C1' 0.027(4) 0.055(6) 0.081(7) 0.013(6) 0.016(4) -0.004(3)
C2' 0.079(7) 0.051(5) 0.053(7) 0.002(5) -0.027(5) -0.014(4)
C3 0.0290(15) 0.0288(14) 0.0473(18) -0.0014(13) 0.0035(13) -0.0053(12)
C4 0.0367(16) 0.0253(14) 0.0321(15) 0.0009(11) 0.0097(12) 0.0013(12)
C5 0.0307(15) 0.0448(17) 0.0306(15) 0.0015(13) -0.0008(12) 0.0056(13)
C6 0.056(2) 0.056(2) 0.0372(17) 0.0020(15) -0.0036(15) 0.0229(16)
C7 0.0520(19) 0.0338(16) 0.0501(19) 0.0097(14) 0.0122(15) 0.0163(14)

loop_
_atom_type_symbol
_atom_type_description
_atom_type_scat_dispersion_real
_atom_type_scat_dispersion_imag
_atom_type_scat_source
C C 0.0033 0.0016 'International Tables Vol C Tables 4.2.6.8 and 6.1.1.4'
H H 0.0000 0.0000 'International Tables Vol C Tables 4.2.6.8 and 6.1.1.4'
N N 0.0061 0.0033 'International Tables Vol C Tables 4.2.6.8 and 6.1.1.4'
S S 0.1246 0.1234 'International Tables Vol C Tables 4.2.6.8 and 6.1.1.4'
Ni Ni 0.3393 1.1124 'International Tables Vol C Tables 4.2.6.8 and 6.1.1.4'
Cu Cu 0.3201 1.2651 'International Tables Vol C Tables 4.2.6.8 and 6.1.1.4'

loop_
_geom_angle_atom_site_label_1
_geom_angle_atom_site_label_2
_geom_angle_atom_site_label_3
_geom_angle
_geom_angle_site_symmetry_1
_geom_angle_site_symmetry_3
_geom_angle_publ_flag
N7 Cu N7 180.0 3_565 . ?
N7 Cu N6 84.32(9) 3_565 3_565 ?
N7 Cu N6 95.68(9) . 3_565 ?
N7 Cu N6 95.68(9) 3_565 . ?
N7 Cu N6 84.32(9) . . ?
N6 Cu N6 180.00(12) 3_565 . ?
N7 Cu S1 91.42(7) 3_565 . ?
N7 Cu S1 88.58(7) . . ?
N6 Cu S1 87.14(7) 3_565 . ?
N6 Cu S1 92.86(7) . . ?
N4 Ni N1 178.80(10) . . ?
N4 Ni N5 90.52(11) . 4_576 ?
N1 Ni N5 88.28(11) . 4_576 ?
N4 Ni N2 97.26(9) . . ?
N1 Ni N2 82.76(9) . . ?
N5 Ni N2 91.96(11) 4_576 . ?
N4 Ni N3 91.69(10) . . ?
N1 Ni N3 89.51(10) . . ?
N5 Ni N3 176.72(11) 4_576 . ?
N2 Ni N3 90.17(10) . . ?
N4 Ni S3 86.20(8) . . ?
N1 Ni S3 93.78(7) . . ?
N5 Ni S3 87.71(8) 4_576 . ?
N2 Ni S3 176.53(6) . . ?
N3 Ni S3 90.01(8) . . ?
C3 S1 Cu 84.11(10) . . ?
C5 S3 Ni 99.47(10) . . ?
C1 N1 Ni 110.1(4) . . ?
C1 N1 H1A 109.6 . . ?
Ni N1 H1A 109.6 . . ?
C1 N1 H1B 109.6 . . ?
Ni N1 H1B 109.6 . . ?
H1A N1 H1B 108.2 . . ?
C2 N2 Ni 107.3(4) . . ?
C2 N2 H2A 110.3 . . ?
Ni N2 H2A 110.3 . . ?
C2 N2 H2B 110.3 . . ?
Ni N2 H2B 110.3 . . ?
H2A N2 H2B 108.5 . . ?
C3 N3 Ni 174.3(2) . . ?
C4 N4 Ni 155.4(2) . . ?
C5 N5 Ni 157.5(3) . 4_575 ?
C6 N6 Cu 108.77(17) . . ?
C6 N6 H6A 109.9 . . ?
Cu N6 H6A 109.9 . . ?
C6 N6 H6B 109.9 . . ?
Cu N6 H6B 109.9 . . ?
H6A N6 H6B 108.3 . . ?
C7 N7 Cu 108.40(17) . . ?
C7 N7 H7A 110.0 . . ?
Cu N7 H7A 110.0 . . ?
C7 N7 H7B 110.0 . . ?
Cu N7 H7B 110.0 . . ?
H7A N7 H7B 108.4 . . ?
N1 C1 C2 106.3(6) . . ?
N1 C1 H1C 110.5 . . ?
C2 C1 H1C 110.5 . . ?
N1 C1 H1D 110.5 . . ?
C2 C1 H1D 110.5 . . ?
H1C C1 H1D 108.7 . . ?
N2 C2 C1 109.7(6) . . ?
N2 C2 H2C 109.7 . . ?
C1 C2 H2C 109.7 . . ?
N2 C2 H2D 109.7 . . ?
C1 C2 H2D 109.7 . . ?
H2C C2 H2D 108.2 . . ?
C2' C1' H1'1 108.7 . . ?
C2' C1' H1'2 108.7 . . ?
H1'1 C1' H1'2 107.6 . . ?
C1' C2' H2'1 109.9 . . ?
C1' C2' H2'2 109.9 . . ?
H2'1 C2' H2'2 108.3 . . ?
N3 C3 S1 177.4(3) . . ?
N4 C4 S2 178.4(3) . . ?
N5 C5 S3 179.2(3) . . ?
N6 C6 C7 108.2(2) . . ?
N6 C6 H6C 110.0 . . ?
C7 C6 H6C 110.0 . . ?
N6 C6 H6D 110.0 . . ?
C7 C6 H6D 110.0 . . ?
H6C C6 H6D 108.4 . . ?
N7 C7 C6 108.0(2) . . ?
N7 C7 H7C 110.1 . . ?
C6 C7 H7C 110.1 . . ?
N7 C7 H7D 110.1 . . ?
C6 C7 H7D 110.1 . . ?
H7C C7 H7D 108.4 . . ?

loop_
_geom_bond_atom_site_label_1
_geom_bond_atom_site_label_2
_geom_bond_distance
_geom_bond_site_symmetry_2
_geom_bond_publ_flag
Cu N7 2.017(2) 3_565 ?
Cu N7 2.017(2) . ?
Cu N6 2.018(2) 3_565 ?
Cu N6 2.018(2) . ?
Cu S1 3.0708(10) . ?
Ni N4 2.043(2) . ?
Ni N1 2.077(2) . ?
Ni N5 2.080(3) 4_576 ?
Ni N2 2.081(2) . ?
Ni N3 2.086(3) . ?
Ni S3 2.5750(10) . ?
S1 C3 1.642(3) . ?
S2 C4 1.620(3) . ?
S3 C5 1.636(3) . ?
N1 C1 1.476(4) . ?
N1 H1A 0.9000 . ?
N1 H1B 0.9000 . ?
N2 C2 1.481(4) . ?
N2 H2A 0.9000 . ?
N2 H2B 0.9000 . ?
N3 C3 1.147(4) . ?
N4 C4 1.156(3) . ?
N5 C5 1.141(4) . ?
N5 Ni 2.080(3) 4_575 ?
N6 C6 1.477(4) . ?
N6 H6A 0.9000 . ?
N6 H6B 0.9000 . ?
N7 C7 1.475(4) . ?
N7 H7A 0.9000 . ?
N7 H7B 0.9000 . ?
C1 C2 1.518(4) . ?
C1 H1C 0.9700 . ?
C1 H1D 0.9700 . ?
C2 H2C 0.9700 . ?
C2 H2D 0.9700 . ?
C1' C2' 1.516(4) . ?
C1' H1'1 0.9700 . ?
C1' H1'2 0.9700 . ?
C2' H2'1 0.9700 . ?
C2' H2'2 0.9700 . ?
C6 C7 1.493(4) . ?
C6 H6C 0.9700 . ?
C6 H6D 0.9700 . ?
C7 H7C 0.9700 . ?
C7 H7D 0.9700 . ?

loop_
_geom_torsion_atom_site_label_1
_geom_torsion_atom_site_label_2
_geom_torsion_atom_site_label_3
_geom_torsion_atom_site_label_4
_geom_torsion
_geom_torsion_site_symmetry_1
_geom_torsion_site_symmetry_2
_geom_torsion_site_symmetry_3
_geom_torsion_site_symmetry_4
_geom_torsion_publ_flag
N7 Cu S1 C3 45.80(12) 3_565 . . . ?
N7 Cu S1 C3 -134.20(12) . . . . ?
N6 Cu S1 C3 130.04(12) 3_565 . . . ?
N6 Cu S1 C3 -49.96(12) . . . . ?
N4 Ni S3 C5 -151.11(13) . . . . ?
N1 Ni S3 C5 30.09(13) . . . . ?
N5 Ni S3 C5 118.21(13) 4_576 . . . ?
N2 Ni S3 C5 33.6(13) . . . . ?
N3 Ni S3 C5 -59.42(13) . . . . ?
N4 Ni N1 C1 77(5) . . . . ?
N5 Ni N1 C1 78.6(4) 4_576 . . . ?
N2 Ni N1 C1 -13.6(3) . . . . ?
N3 Ni N1 C1 -103.8(4) . . . . ?
S3 Ni N1 C1 166.2(3) . . . . ?
N4 Ni N2 C2 165.5(4) . . . . ?
N1 Ni N2 C2 -15.7(4) . . . . ?
N5 Ni N2 C2 -103.7(4) 4_576 . . . ?
N3 Ni N2 C2 73.8(4) . . . . ?
S3 Ni N2 C2 -19.2(15) . . . . ?
N4 Ni N3 C3 -13(3) . . . . ?
N1 Ni N3 C3 167(3) . . . . ?
N5 Ni N3 C3 -145(2) 4_576 . . . ?
N2 Ni N3 C3 84(3) . . . . ?
S3 Ni N3 C3 -99(3) . . . . ?
N1 Ni N4 C4 86(5) . . . . ?
N5 Ni N4 C4 84.8(6) 4_576 . . . ?
N2 Ni N4 C4 176.8(6) . . . . ?
N3 Ni N4 C4 -92.8(6) . . . . ?
S3 Ni N4 C4 -2.9(6) . . . . ?
N7 Cu N6 C6 -167.5(2) 3_565 . . . ?
N7 Cu N6 C6 12.5(2) . . . . ?
N6 Cu N6 C6 149(48) 3_565 . . . ?
S1 Cu N6 C6 -75.77(19) . . . . ?
N7 Cu N7 C7 85(100) 3_565 . . . ?
N6 Cu N7 C7 -164.37(19) 3_565 . . . ?
N6 Cu N7 C7 15.63(19) . . . . ?
S1 Cu N7 C7 108.65(19) . . . . ?
Ni N1 C1 C2 39.1(6) . . . . ?
Ni N2 C2 C1 42.2(7) . . . . ?
N1 C1 C2 N2 -54.3(8) . . . . ?
Ni N3 C3 S1 57(8) . . . . ?
Cu S1 C3 N3 -30(6) . . . . ?
Ni N4 C4 S2 82(10) . . . . ?
Ni N5 C5 S3 145(22) 4_575 . . . ?
Ni S3 C5 N5 -35(23) . . . . ?
Cu N6 C6 C7 -38.1(3) . . . . ?
Cu N7 C7 C6 -40.6(3) . . . . ?
N6 C6 C7 N7 52.2(3) . . . . ?
